data_4512669
loop_
_publ_author_name
'Wang, Ya-Wen'
'Liu, Shun-Bang'
'Yang, Yan-Ling'
'Wang, Peng-Zhi'
'Zhang, Ai-Jiang'
'Peng, Yu'

_publ_section_title
;
 A Terbium(III)-Complex-Based On-Off Fluorescent Chemosensor for Phosphate
 Anions in Aqueous Solution and Its Application in Molecular Logic Gates.
;
_journal_issue 7
_journal_name_full 'ACS applied materials &amp; interfaces'
_journal_page_first 4415
_journal_page_last 4422
_journal_paper_doi 10.1021/am5089346
_journal_volume 7
_journal_year 2015
_chemical_formula_sum 'C82 H92 Eu2 N6 O26 S2'
_chemical_formula_weight 1945.7
_chemical_name_systematic
; 
 ? 
;
_space_group_IT_number 2
_symmetry_cell_setting triclinic
_symmetry_space_group_name_Hall '-P 1'
_symmetry_space_group_name_H-M 'P -1'
_atom_sites_solution_hydrogens geom
_atom_sites_solution_primary direct
_atom_sites_solution_secondary difmap
_audit_creation_method SHELXL-97
_cell_angle_alpha 81.813(4)
_cell_angle_beta 85.137(4)
_cell_angle_gamma 79.793(4)
_cell_formula_units_Z 1
_cell_length_a 13.051(5)
_cell_length_b 13.634(5)
_cell_length_c 16.013(5)
_cell_measurement_reflns_used 4244
_cell_measurement_temperature 296(2)
_cell_measurement_theta_max 21.38
_cell_measurement_theta_min 2.22
_cell_volume 2770.4(17)
_computing_cell_refinement 'Bruker SMART'
_computing_data_collection 'Bruker SMART'
_computing_data_reduction 'Bruker SAINT'
_computing_molecular_graphics 'Bruker SHELXTL'
_computing_publication_material 'Bruker SHELXTL'
_computing_structure_refinement 'SHELXL-97 (Sheldrick, 1997)'
_computing_structure_solution 'SHELXS-97 (Sheldrick, 1990)'
_diffrn_ambient_temperature 296(2)
_diffrn_measured_fraction_theta_full 0.988
_diffrn_measured_fraction_theta_max 0.988
_diffrn_measurement_device_type 'CCD area detector'
_diffrn_measurement_method 'phi and omega scans'
_diffrn_radiation_monochromator graphite
_diffrn_radiation_source 'fine-focus sealed tube'
_diffrn_radiation_type MoK\a
_diffrn_radiation_wavelength 0.71073
_diffrn_reflns_av_R_equivalents 0.0440
_diffrn_reflns_av_sigmaI/netI 0.0950
_diffrn_reflns_limit_h_max 15
_diffrn_reflns_limit_h_min -15
_diffrn_reflns_limit_k_max 16
_diffrn_reflns_limit_k_min -15
_diffrn_reflns_limit_l_max 19
_diffrn_reflns_limit_l_min 0
_diffrn_reflns_number 24313
_diffrn_reflns_theta_full 25.10
_diffrn_reflns_theta_max 25.10
_diffrn_reflns_theta_min 2.01
_exptl_absorpt_coefficient_mu 1.221
_exptl_absorpt_correction_T_max 0.784
_exptl_absorpt_correction_T_min 0.745
_exptl_absorpt_correction_type multi-scan
_exptl_absorpt_process_details sadabs
_exptl_crystal_colour colorless
_exptl_crystal_density_diffrn 1.166
_exptl_crystal_density_method 'not measured'
_exptl_crystal_description block
_exptl_crystal_F_000 992
_exptl_crystal_size_max 0.25
_exptl_crystal_size_mid 0.23
_exptl_crystal_size_min 0.20
_platon_squeeze_details ' '
_refine_diff_density_max 2.177
_refine_diff_density_min -1.836
_refine_diff_density_rms 0.135
_refine_ls_extinction_method none
_refine_ls_goodness_of_fit_ref 0.965
_refine_ls_hydrogen_treatment constr
_refine_ls_matrix_type full
_refine_ls_number_parameters 540
_refine_ls_number_reflns 9795
_refine_ls_number_restraints 42
_refine_ls_restrained_S_all 0.968
_refine_ls_R_factor_all 0.0746
_refine_ls_R_factor_gt 0.0564
_refine_ls_shift/su_max 0.001
_refine_ls_shift/su_mean 0.000
_refine_ls_structure_factor_coef Fsqd
_refine_ls_weighting_details 'calc w=1/[\s^2^(Fo^2^)+(0.0823P)^2^+0.0000P] where P=(Fo^2^+2Fc^2^)/3'
_refine_ls_weighting_scheme calc
_refine_ls_wR_factor_gt 0.1384
_refine_ls_wR_factor_ref 0.1464
_reflns_number_gt 7513
_reflns_number_total 9795
_reflns_threshold_expression >2sigma(I)
_cod_data_source_file am5089346_si_004.cif
_cod_data_source_block 4
_cod_depositor_comments
;
The following automatic conversions were performed:

'_symmetry_cell_setting' value 'Triclinic' changed to 'triclinic'
according to
/usr/data/users/saulius/crontab/automatic-downloads/rss-feeds/ACS/lib/dictionaries/cif_core.dic
dictionary named 'cif_core.dic' version 2.4.2 from 2011-04-26.

Automatic conversion script
Id: cif_fix_values 3008 2015-01-20 13:52:24Z robertas 

 Adding full bibliography for 4512667--4512670.cif.
;
_cod_original_cell_volume 2770.5(18)
_cod_original_sg_symbol_H-M P-1
_cod_original_formula_sum 'C82 H92  Eu2 N6 O26 S2 '
_cod_database_code 4512669

loop_
_symmetry_equiv_pos_as_xyz
'x, y, z'
'-x, -y, -z'

loop_
_atom_site_label
_atom_site_type_symbol
_atom_site_fract_x
_atom_site_fract_y
_atom_site_fract_z
_atom_site_U_iso_or_equiv
_atom_site_adp_type
_atom_site_occupancy
_atom_site_symmetry_multiplicity
_atom_site_calc_flag
_atom_site_refinement_flags
Eu1 Eu 1.12143(2) 0.89048(2) 0.470763(18) 0.03027(12) Uani 1 1 d .
C1 C 0.8261(8) 1.4220(8) -0.0915(7) 0.107(4) Uani 1 1 d U
H1A H 0.7626 1.4684 -0.1009 0.160 Uiso 1 1 calc R
H1B H 0.8665 1.4171 -0.1441 0.160 Uiso 1 1 calc R
H1C H 0.8653 1.4451 -0.0523 0.160 Uiso 1 1 calc R
C2 C 0.8010(7) 1.3204(7) -0.0561(7) 0.078(3) Uani 1 1 d .
C3 C 0.8429(7) 1.2370(9) -0.0925(6) 0.088(3) Uani 1 1 d .
H3 H 0.8863 1.2437 -0.1412 0.105 Uiso 1 1 calc R
C4 C 0.8225(6) 1.1409(7) -0.0588(5) 0.064(2) Uani 1 1 d .
H4 H 0.8521 1.0850 -0.0849 0.077 Uiso 1 1 calc R
C5 C 0.7576(5) 1.1308(5) 0.0139(4) 0.0488(17) Uani 1 1 d .
C6 C 0.7158(6) 1.2149(6) 0.0517(5) 0.064(2) Uani 1 1 d .
H6 H 0.6727 1.2085 0.1006 0.077 Uiso 1 1 calc R
C7 C 0.7368(7) 1.3077(6) 0.0184(6) 0.076(3) Uani 1 1 d .
H7 H 0.7083 1.3632 0.0453 0.092 Uiso 1 1 calc R
C8 C 0.8355(5) 0.9517(4) 0.1961(4) 0.0355(14) Uani 1 1 d .
C9 C 0.9264(5) 1.0078(4) 0.1682(4) 0.0367(14) Uani 1 1 d .
H9A H 0.9896 0.9715 0.1930 0.044 Uiso 1 1 calc R
H9B H 0.9378 1.0146 0.1072 0.044 Uiso 1 1 calc R
C10 C 0.9805(4) 1.1608(4) 0.1849(4) 0.0311(13) Uani 1 1 d .
C11 C 0.9998(5) 1.2141(5) 0.1066(4) 0.0423(15) Uani 1 1 d .
H11 H 0.9600 1.2107 0.0618 0.051 Uiso 1 1 calc R
C12 C 1.0785(5) 1.2731(5) 0.0944(4) 0.0508(18) Uani 1 1 d .
C13 C 1.1346(5) 1.2766(5) 0.1631(4) 0.0490(17) Uani 1 1 d .
H13 H 1.1862 1.3166 0.1569 0.059 Uiso 1 1 calc R
C14 C 1.1167(5) 1.2227(5) 0.2402(4) 0.0473(17) Uani 1 1 d .
H14 H 1.1573 1.2259 0.2845 0.057 Uiso 1 1 calc R
C15 C 1.0390(4) 1.1632(4) 0.2534(4) 0.0333(13) Uani 1 1 d .
C16 C 1.0203(5) 1.1054(4) 0.3393(4) 0.0339(13) Uani 1 1 d .
C17 C 1.0967(7) 1.3320(7) 0.0084(5) 0.077(3) Uani 1 1 d .
H17A H 1.1598 1.3592 0.0072 0.115 Uiso 1 1 calc R
H17B H 1.0392 1.3858 -0.0020 0.115 Uiso 1 1 calc R
H17C H 1.1025 1.2883 -0.0344 0.115 Uiso 1 1 calc R
C18 C 0.8104(5) 0.9577(4) 0.2904(4) 0.0354(14) Uani 1 1 d .
H18A H 0.8731 0.9341 0.3208 0.043 Uiso 1 1 calc R
H18B H 0.7857 1.0270 0.2993 0.043 Uiso 1 1 calc R
C19 C 0.7558(4) 0.8210(4) 0.3861(4) 0.0328(13) Uani 1 1 d .
C20 C 0.7232(5) 0.7309(5) 0.3805(4) 0.0451(16) Uani 1 1 d .
H20 H 0.6859 0.7255 0.3349 0.054 Uiso 1 1 calc R
C21 C 0.7452(5) 0.6477(5) 0.4420(5) 0.0511(18) Uani 1 1 d .
C22 C 0.8026(5) 0.6575(5) 0.5073(5) 0.0541(19) Uani 1 1 d .
H22 H 0.8177 0.6033 0.5491 0.065 Uiso 1 1 calc R
C23 C 0.8377(5) 0.7434(5) 0.5128(4) 0.0449(16) Uani 1 1 d .
H23 H 0.8795 0.7459 0.5565 0.054 Uiso 1 1 calc R
C24 C 0.8129(4) 0.8288(4) 0.4542(4) 0.0311(13) Uani 1 1 d .
C25 C 0.8415(4) 0.9267(4) 0.4686(3) 0.0307(13) Uani 1 1 d .
C26 C 0.7073(8) 0.5517(6) 0.4343(6) 0.088(3) Uani 1 1 d .
H26A H 0.6636 0.5344 0.4834 0.132 Uiso 1 1 calc R
H26B H 0.7658 0.4988 0.4298 0.132 Uiso 1 1 calc R
H26C H 0.6681 0.5604 0.3849 0.132 Uiso 1 1 calc R
C27 C 0.8666(5) 0.8398(4) 0.1828(4) 0.0410(15) Uani 1 1 d .
H27A H 0.8077 0.8049 0.1970 0.049 Uiso 1 1 calc R
H27B H 0.8899 0.8339 0.1244 0.049 Uiso 1 1 calc R
C28 C 0.9615(5) 0.6990(4) 0.2707(4) 0.0371(14) Uani 1 1 d .
C29 C 0.9210(5) 0.6284(5) 0.2365(4) 0.0430(15) Uani 1 1 d .
H29 H 0.8845 0.6476 0.1877 0.052 Uiso 1 1 calc R
C30 C 0.9333(5) 0.5283(5) 0.2733(5) 0.0521(18) Uani 1 1 d .
C31 C 0.9846(6) 0.5018(5) 0.3462(6) 0.064(2) Uani 1 1 d .
H31 H 0.9923 0.4358 0.3722 0.077 Uiso 1 1 calc R
C32 C 1.0246(6) 0.5721(5) 0.3812(5) 0.0545(18) Uani 1 1 d .
H32 H 1.0588 0.5524 0.4310 0.065 Uiso 1 1 calc R
C33 C 1.0159(5) 0.6716(4) 0.3449(4) 0.0372(14) Uani 1 1 d .
C34 C 1.0613(5) 0.7430(4) 0.3872(4) 0.0385(14) Uani 1 1 d .
C35 C 0.8897(7) 0.4526(6) 0.2309(6) 0.082(3) Uani 1 1 d .
H35A H 0.9249 0.4468 0.1764 0.123 Uiso 1 1 calc R
H35B H 0.8165 0.4749 0.2245 0.123 Uiso 1 1 calc R
H35C H 0.9002 0.3884 0.2650 0.123 Uiso 1 1 calc R
C36 C 1.2909(5) 0.9142(5) 0.3031(5) 0.0472(17) Uani 1 1 d .
H36 H 1.2302 0.9440 0.2769 0.057 Uiso 1 1 calc R
C37 C 1.3876(8) 0.9526(8) 0.1707(6) 0.095(3) Uani 1 1 d U
H37A H 1.4190 0.9005 0.1376 0.143 Uiso 1 1 calc R
H37B H 1.4300 1.0042 0.1644 0.143 Uiso 1 1 calc R
H37C H 1.3195 0.9806 0.1517 0.143 Uiso 1 1 calc R
C38 C 1.4756(6) 0.8687(7) 0.2936(5) 0.075(2) Uani 1 1 d U
H38A H 1.4646 0.8566 0.3538 0.112 Uiso 1 1 calc R
H38B H 1.5246 0.9141 0.2794 0.112 Uiso 1 1 calc R
H38C H 1.5026 0.8064 0.2721 0.112 Uiso 1 1 calc R
C39 C 1.2702(5) 0.7466(5) 0.6229(5) 0.0497(17) Uani 1 1 d .
H39 H 1.2168 0.7731 0.6594 0.060 Uiso 1 1 calc R
C40 C 1.4350(7) 0.6400(7) 0.6036(6) 0.080(3) Uani 1 1 d U
H40A H 1.4292 0.6719 0.5465 0.119 Uiso 1 1 calc R
H40B H 1.4335 0.5696 0.6055 0.119 Uiso 1 1 calc R
H40C H 1.4995 0.6489 0.6239 0.119 Uiso 1 1 calc R
C41 C 1.3537(8) 0.6607(8) 0.7470(6) 0.093(3) Uani 1 1 d U
H41A H 1.2931 0.6958 0.7746 0.139 Uiso 1 1 calc R
H41B H 1.4150 0.6804 0.7642 0.139 Uiso 1 1 calc R
H41C H 1.3567 0.5897 0.7621 0.139 Uiso 1 1 calc R
N1 N 0.7378(4) 0.9936(4) 0.1535(3) 0.0378(12) Uani 1 1 d .
H1 H 0.6832 1.0089 0.1859 0.045 Uiso 1 1 calc R
N2 N 1.3790(4) 0.9118(5) 0.2571(3) 0.0500(14) Uani 1 1 d .
N3 N 1.3482(5) 0.6851(5) 0.6567(4) 0.0577(16) Uani 1 1 d .
O1 O 0.7936(4) 0.9386(4) 0.0142(3) 0.0626(14) Uani 1 1 d .
O2 O 0.6128(4) 1.0225(4) 0.0459(3) 0.0615(14) Uani 1 1 d .
O3 O 0.8991(3) 1.1051(3) 0.1965(3) 0.0368(10) Uani 1 1 d .
O4 O 1.0892(3) 1.0309(3) 0.3588(3) 0.0423(10) Uani 1 1 d .
O5 O 0.9411(3) 1.1345(3) 0.3835(3) 0.0426(11) Uani 1 1 d .
O6 O 0.7311(3) 0.8969(3) 0.3229(3) 0.0410(10) Uani 1 1 d .
O7 O 0.7704(3) 1.0004(3) 0.4771(3) 0.0398(10) Uani 1 1 d .
O8 O 0.9357(3) 0.9317(3) 0.4757(2) 0.0355(9) Uani 1 1 d .
O9 O 0.9493(3) 0.7979(3) 0.2372(3) 0.0456(11) Uani 1 1 d .
O10 O 1.0787(4) 0.8266(3) 0.3454(3) 0.0482(11) Uani 1 1 d .
O11 O 1.0845(4) 0.7208(3) 0.4630(3) 0.0503(12) Uani 1 1 d .
O12 O 1.2822(3) 0.8803(4) 0.3782(3) 0.0492(12) Uani 1 1 d .
O13 O 1.2612(3) 0.7728(3) 0.5464(3) 0.0494(11) Uani 1 1 d .
S1 S 0.72250(14) 1.01342(13) 0.05462(10) 0.0453(4) Uani 1 1 d .

loop_
_atom_site_aniso_label
_atom_site_aniso_U_11
_atom_site_aniso_U_22
_atom_site_aniso_U_33
_atom_site_aniso_U_23
_atom_site_aniso_U_13
_atom_site_aniso_U_12
Eu1 0.02652(17) 0.03118(18) 0.03254(19) -0.00713(12) -0.00440(11) 0.00038(11)
C1 0.100(6) 0.087(6) 0.125(7) 0.024(5) -0.003(6) -0.024(5)
C2 0.062(5) 0.060(6) 0.098(7) 0.027(5) -0.010(5) -0.001(4)
C3 0.070(6) 0.104(8) 0.073(6) 0.031(6) 0.011(5) -0.009(6)
C4 0.057(5) 0.082(6) 0.048(5) -0.011(4) 0.004(4) 0.002(4)
C5 0.050(4) 0.053(4) 0.039(4) -0.002(3) -0.005(3) 0.001(3)
C6 0.069(5) 0.057(5) 0.061(5) -0.009(4) 0.012(4) -0.001(4)
C7 0.076(6) 0.048(5) 0.097(7) -0.002(5) 0.002(5) 0.003(4)
C8 0.037(3) 0.037(3) 0.033(3) -0.007(3) -0.005(3) -0.004(3)
C9 0.045(4) 0.030(3) 0.035(3) -0.010(3) -0.002(3) -0.005(3)
C10 0.029(3) 0.027(3) 0.036(3) -0.006(2) 0.002(2) -0.004(2)
C11 0.048(4) 0.046(4) 0.035(4) -0.007(3) -0.002(3) -0.010(3)
C12 0.051(4) 0.056(4) 0.046(4) -0.007(3) 0.008(3) -0.016(4)
C13 0.049(4) 0.050(4) 0.053(4) -0.004(3) -0.004(3) -0.023(3)
C14 0.043(4) 0.058(4) 0.043(4) -0.005(3) -0.008(3) -0.013(3)
C15 0.032(3) 0.032(3) 0.033(3) -0.004(3) -0.003(3) 0.003(2)
C16 0.032(3) 0.033(3) 0.036(3) -0.008(3) -0.010(3) 0.002(3)
C17 0.096(7) 0.084(6) 0.053(5) 0.015(4) 0.000(5) -0.046(5)
C18 0.039(3) 0.036(3) 0.033(3) -0.005(3) -0.006(3) -0.009(3)
C19 0.025(3) 0.036(3) 0.035(3) -0.003(3) 0.001(2) -0.004(3)
C20 0.041(4) 0.044(4) 0.053(4) -0.013(3) 0.000(3) -0.010(3)
C21 0.045(4) 0.036(4) 0.074(5) -0.013(4) 0.003(4) -0.011(3)
C22 0.051(4) 0.033(4) 0.072(5) 0.003(3) -0.004(4) 0.001(3)
C23 0.041(4) 0.050(4) 0.041(4) 0.005(3) -0.008(3) -0.007(3)
C24 0.023(3) 0.034(3) 0.034(3) -0.009(3) -0.001(2) 0.003(2)
C25 0.033(3) 0.036(3) 0.024(3) -0.006(2) -0.001(2) -0.007(3)
C26 0.105(7) 0.044(5) 0.123(8) -0.018(5) -0.001(6) -0.033(5)
C27 0.041(4) 0.035(3) 0.049(4) -0.012(3) -0.009(3) -0.001(3)
C28 0.034(3) 0.028(3) 0.048(4) -0.009(3) -0.002(3) 0.001(3)
C29 0.044(4) 0.034(4) 0.054(4) -0.022(3) -0.004(3) -0.003(3)
C30 0.050(4) 0.034(4) 0.075(5) -0.021(3) -0.010(4) -0.002(3)
C31 0.076(5) 0.020(3) 0.096(6) -0.003(4) -0.022(5) -0.001(3)
C32 0.063(5) 0.033(4) 0.066(5) -0.007(3) -0.020(4) 0.004(3)
C33 0.038(3) 0.027(3) 0.047(4) -0.015(3) -0.001(3) 0.002(3)
C34 0.032(3) 0.030(3) 0.051(4) -0.011(3) -0.002(3) 0.005(3)
C35 0.090(6) 0.046(5) 0.118(8) -0.036(5) -0.034(6) -0.003(4)
C36 0.030(3) 0.059(4) 0.052(5) -0.019(4) -0.003(3) 0.004(3)
C37 0.093(6) 0.117(6) 0.070(5) -0.005(5) 0.007(5) -0.013(5)
C38 0.056(4) 0.095(6) 0.074(5) -0.024(4) 0.009(4) -0.012(4)
C39 0.042(4) 0.047(4) 0.058(5) -0.004(3) -0.014(3) 0.000(3)
C40 0.064(5) 0.068(5) 0.107(6) -0.007(5) -0.021(5) -0.007(4)
C41 0.083(5) 0.103(6) 0.089(6) 0.011(5) -0.034(5) -0.012(5)
N1 0.034(3) 0.048(3) 0.031(3) -0.009(2) -0.004(2) -0.003(2)
N2 0.040(3) 0.069(4) 0.041(3) -0.007(3) -0.001(3) -0.009(3)
N3 0.046(4) 0.057(4) 0.069(4) 0.004(3) -0.027(3) -0.005(3)
O1 0.092(4) 0.055(3) 0.039(3) -0.017(2) -0.015(3) 0.008(3)
O2 0.056(3) 0.074(4) 0.060(3) -0.006(3) -0.026(3) -0.016(3)
O3 0.034(2) 0.035(2) 0.043(2) -0.0102(19) -0.0001(18) -0.0084(18)
O4 0.046(3) 0.039(2) 0.037(2) -0.0026(19) -0.002(2) 0.005(2)
O5 0.032(2) 0.054(3) 0.035(2) 0.002(2) -0.0040(19) 0.007(2)
O6 0.037(2) 0.052(3) 0.038(2) 0.000(2) -0.0061(19) -0.019(2)
O7 0.033(2) 0.030(2) 0.056(3) -0.016(2) -0.0056(19) 0.0044(19)
O8 0.027(2) 0.043(2) 0.038(2) -0.0093(19) -0.0056(17) -0.0047(18)
O9 0.052(3) 0.032(2) 0.053(3) -0.002(2) -0.022(2) -0.005(2)
O10 0.059(3) 0.050(3) 0.041(3) -0.011(2) -0.009(2) -0.017(2)
O11 0.065(3) 0.038(3) 0.049(3) -0.004(2) -0.021(2) -0.005(2)
O12 0.034(2) 0.075(3) 0.036(3) -0.008(2) 0.003(2) -0.004(2)
O13 0.042(3) 0.044(3) 0.057(3) -0.003(2) -0.010(2) 0.005(2)
S1 0.0527(10) 0.0472(10) 0.0366(9) -0.0106(7) -0.0115(7) -0.0021(8)

loop_
_atom_type_symbol
_atom_type_description
_atom_type_scat_dispersion_real
_atom_type_scat_dispersion_imag
_atom_type_scat_source
C C 0.0033 0.0016 'International Tables Vol C Tables 4.2.6.8 and 6.1.1.4'
H H 0.0000 0.0000 'International Tables Vol C Tables 4.2.6.8 and 6.1.1.4'
N N 0.0061 0.0033 'International Tables Vol C Tables 4.2.6.8 and 6.1.1.4'
O O 0.0106 0.0060 'International Tables Vol C Tables 4.2.6.8 and 6.1.1.4'
S S 0.1246 0.1234 'International Tables Vol C Tables 4.2.6.8 and 6.1.1.4'
Eu Eu -0.1578 3.6682 'International Tables Vol C Tables 4.2.6.8 and 6.1.1.4'

loop_
_geom_angle_atom_site_label_1
_geom_angle_atom_site_label_2
_geom_angle_atom_site_label_3
_geom_angle
_geom_angle_site_symmetry_1
_geom_angle_site_symmetry_3
O8 Eu1 O5 72.28(13) . 2_776
O8 Eu1 O4 76.78(13) . .
O5 Eu1 O4 132.93(14) 2_776 .
O8 Eu1 O10 77.61(15) . .
O5 Eu1 O10 132.10(15) 2_776 .
O4 Eu1 O10 71.57(15) . .
O8 Eu1 O12 145.16(14) . .
O5 Eu1 O12 142.56(14) 2_776 .
O4 Eu1 O12 74.47(15) . .
O10 Eu1 O12 74.95(16) . .
O8 Eu1 O11 82.35(15) . .
O5 Eu1 O11 85.91(16) 2_776 .
O4 Eu1 O11 124.14(15) . .
O10 Eu1 O11 53.43(15) . .
O12 Eu1 O11 97.87(16) . .
O8 Eu1 O13 139.65(14) . .
O5 Eu1 O13 73.57(15) 2_776 .
O4 Eu1 O13 143.50(15) . .
O10 Eu1 O13 111.58(16) . .
O12 Eu1 O13 71.73(16) . .
O11 Eu1 O13 74.39(15) . .
O8 Eu1 O7 121.40(14) . 2_776
O5 Eu1 O7 83.80(15) 2_776 2_776
O4 Eu1 O7 83.04(15) . 2_776
O10 Eu1 O7 144.10(14) . 2_776
O12 Eu1 O7 74.03(15) . 2_776
O11 Eu1 O7 149.21(15) . 2_776
O13 Eu1 O7 74.88(15) . 2_776
O8 Eu1 O8 71.09(14) . 2_776
O5 Eu1 O8 71.43(14) 2_776 2_776
O4 Eu1 O8 65.38(14) . 2_776
O10 Eu1 O8 131.09(14) . 2_776
O12 Eu1 O8 112.92(14) . 2_776
O11 Eu1 O8 149.11(15) . 2_776
O13 Eu1 O8 116.70(14) . 2_776
O7 Eu1 O8 50.54(12) 2_776 2_776
O8 Eu1 C25 96.55(15) . 2_776
O5 Eu1 C25 78.34(15) 2_776 2_776
O4 Eu1 C25 70.87(16) . 2_776
O10 Eu1 C25 142.33(15) . 2_776
O12 Eu1 C25 92.27(16) . 2_776
O11 Eu1 C25 163.72(15) . 2_776
O13 Eu1 C25 96.98(16) . 2_776
O7 Eu1 C25 25.23(14) 2_776 2_776
O8 Eu1 C25 25.46(14) 2_776 2_776
O8 Eu1 Eu1 37.64(10) . 2_776
O5 Eu1 Eu1 67.49(10) 2_776 2_776
O4 Eu1 Eu1 66.29(10) . 2_776
O10 Eu1 Eu1 107.41(12) . 2_776
O12 Eu1 Eu1 136.85(12) . 2_776
O11 Eu1 Eu1 118.45(12) . 2_776
O13 Eu1 Eu1 137.23(12) . 2_776
O7 Eu1 Eu1 83.87(10) 2_776 2_776
O8 Eu1 Eu1 33.45(8) 2_776 2_776
C25 Eu1 Eu1 58.91(12) 2_776 2_776
C2 C1 H1A 109.5 . .
C2 C1 H1B 109.5 . .
H1A C1 H1B 109.5 . .
C2 C1 H1C 109.5 . .
H1A C1 H1C 109.5 . .
H1B C1 H1C 109.5 . .
C3 C2 C7 117.6(8) . .
C3 C2 C1 121.2(9) . .
C7 C2 C1 121.1(10) . .
C2 C3 C4 122.0(8) . .
C2 C3 H3 119.0 . .
C4 C3 H3 119.0 . .
C5 C4 C3 119.1(8) . .
C5 C4 H4 120.5 . .
C3 C4 H4 120.5 . .
C6 C5 C4 119.2(7) . .
C6 C5 S1 119.9(6) . .
C4 C5 S1 120.8(6) . .
C7 C6 C5 121.0(8) . .
C7 C6 H6 119.5 . .
C5 C6 H6 119.5 . .
C6 C7 C2 121.1(8) . .
C6 C7 H7 119.5 . .
C2 C7 H7 119.5 . .
N1 C8 C9 114.9(5) . .
N1 C8 C18 106.5(5) . .
C9 C8 C18 107.8(5) . .
N1 C8 C27 108.7(5) . .
C9 C8 C27 110.2(5) . .
C18 C8 C27 108.6(5) . .
O3 C9 C8 107.0(5) . .
O3 C9 H9A 110.3 . .
C8 C9 H9A 110.3 . .
O3 C9 H9B 110.3 . .
C8 C9 H9B 110.3 . .
H9A C9 H9B 108.6 . .
C11 C10 C15 121.5(5) . .
C11 C10 O3 119.6(5) . .
C15 C10 O3 118.9(5) . .
C10 C11 C12 120.6(6) . .
C10 C11 H11 119.7 . .
C12 C11 H11 119.7 . .
C13 C12 C11 117.4(6) . .
C13 C12 C17 123.1(6) . .
C11 C12 C17 119.4(7) . .
C14 C13 C12 122.0(6) . .
C14 C13 H13 119.0 . .
C12 C13 H13 119.0 . .
C13 C14 C15 121.3(6) . .
C13 C14 H14 119.3 . .
C15 C14 H14 119.3 . .
C14 C15 C10 117.1(5) . .
C14 C15 C16 120.2(5) . .
C10 C15 C16 122.7(5) . .
O5 C16 O4 126.3(5) . .
O5 C16 C15 118.9(5) . .
O4 C16 C15 114.8(5) . .
C12 C17 H17A 109.5 . .
C12 C17 H17B 109.5 . .
H17A C17 H17B 109.5 . .
C12 C17 H17C 109.5 . .
H17A C17 H17C 109.5 . .
H17B C17 H17C 109.5 . .
O6 C18 C8 110.4(5) . .
O6 C18 H18A 109.6 . .
C8 C18 H18A 109.6 . .
O6 C18 H18B 109.6 . .
C8 C18 H18B 109.6 . .
H18A C18 H18B 108.1 . .
O6 C19 C20 117.0(5) . .
O6 C19 C24 123.7(5) . .
C20 C19 C24 119.3(6) . .
C19 C20 C21 121.6(6) . .
C19 C20 H20 119.2 . .
C21 C20 H20 119.2 . .
C22 C21 C20 117.7(6) . .
C22 C21 C26 122.3(7) . .
C20 C21 C26 120.0(7) . .
C23 C22 C21 121.8(7) . .
C23 C22 H22 119.1 . .
C21 C22 H22 119.1 . .
C22 C23 C24 121.6(6) . .
C22 C23 H23 119.2 . .
C24 C23 H23 119.2 . .
C19 C24 C23 118.0(5) . .
C19 C24 C25 122.0(5) . .
C23 C24 C25 119.9(5) . .
O7 C25 O8 121.7(5) . .
O7 C25 C24 119.1(5) . .
O8 C25 C24 119.1(5) . .
O7 C25 Eu1 57.4(3) . 2_776
O8 C25 Eu1 64.8(3) . 2_776
C24 C25 Eu1 169.0(4) . 2_776
C21 C26 H26A 109.5 . .
C21 C26 H26B 109.5 . .
H26A C26 H26B 109.5 . .
C21 C26 H26C 109.5 . .
H26A C26 H26C 109.5 . .
H26B C26 H26C 109.5 . .
O9 C27 C8 106.7(5) . .
O9 C27 H27A 110.4 . .
C8 C27 H27A 110.4 . .
O9 C27 H27B 110.4 . .
C8 C27 H27B 110.4 . .
H27A C27 H27B 108.6 . .
O9 C28 C29 122.9(6) . .
O9 C28 C33 117.0(5) . .
C29 C28 C33 120.1(6) . .
C28 C29 C30 121.3(6) . .
C28 C29 H29 119.3 . .
C30 C29 H29 119.3 . .
C31 C30 C29 118.7(6) . .
C31 C30 C35 122.3(7) . .
C29 C30 C35 119.0(7) . .
C30 C31 C32 120.3(7) . .
C30 C31 H31 119.9 . .
C32 C31 H31 119.9 . .
C31 C32 C33 122.4(7) . .
C31 C32 H32 118.8 . .
C33 C32 H32 118.8 . .
C32 C33 C28 117.1(6) . .
C32 C33 C34 118.8(6) . .
C28 C33 C34 124.0(5) . .
O11 C34 O10 120.3(6) . .
O11 C34 C33 120.1(5) . .
O10 C34 C33 119.6(6) . .
C30 C35 H35A 109.5 . .
C30 C35 H35B 109.5 . .
H35A C35 H35B 109.5 . .
C30 C35 H35C 109.5 . .
H35A C35 H35C 109.5 . .
H35B C35 H35C 109.5 . .
O12 C36 N2 125.3(6) . .
O12 C36 H36 117.3 . .
N2 C36 H36 117.3 . .
N2 C37 H37A 109.5 . .
N2 C37 H37B 109.5 . .
H37A C37 H37B 109.5 . .
N2 C37 H37C 109.5 . .
H37A C37 H37C 109.5 . .
H37B C37 H37C 109.5 . .
N2 C38 H38A 109.5 . .
N2 C38 H38B 109.5 . .
H38A C38 H38B 109.5 . .
N2 C38 H38C 109.5 . .
H38A C38 H38C 109.5 . .
H38B C38 H38C 109.5 . .
O13 C39 N3 125.6(7) . .
O13 C39 H39 117.2 . .
N3 C39 H39 117.2 . .
N3 C40 H40A 109.5 . .
N3 C40 H40B 109.5 . .
H40A C40 H40B 109.5 . .
N3 C40 H40C 109.5 . .
H40A C40 H40C 109.5 . .
H40B C40 H40C 109.5 . .
N3 C41 H41A 109.5 . .
N3 C41 H41B 109.5 . .
H41A C41 H41B 109.5 . .
N3 C41 H41C 109.5 . .
H41A C41 H41C 109.5 . .
H41B C41 H41C 109.5 . .
C8 N1 S1 127.4(4) . .
C8 N1 H1 116.3 . .
S1 N1 H1 116.3 . .
C36 N2 C37 124.5(7) . .
C36 N2 C38 120.4(6) . .
C37 N2 C38 115.1(7) . .
C39 N3 C41 122.0(8) . .
C39 N3 C40 120.5(7) . .
C41 N3 C40 117.6(7) . .
C10 O3 C9 113.5(4) . .
C16 O4 Eu1 139.1(4) . .
C16 O5 Eu1 137.9(4) . 2_776
C19 O6 C18 118.0(4) . .
C25 O7 Eu1 97.3(3) . 2_776
C25 O8 Eu1 161.3(4) . .
C25 O8 Eu1 89.7(3) . 2_776
Eu1 O8 Eu1 108.91(14) . 2_776
C28 O9 C27 120.4(5) . .
C34 O10 Eu1 93.0(4) . .
C34 O11 Eu1 92.4(4) . .
C36 O12 Eu1 127.2(4) . .
C39 O13 Eu1 130.2(4) . .
O2 S1 O1 119.5(3) . .
O2 S1 N1 105.8(3) . .
O1 S1 N1 108.7(3) . .
O2 S1 C5 106.8(3) . .
O1 S1 C5 106.7(3) . .
N1 S1 C5 109.0(3) . .

loop_
_geom_bond_atom_site_label_1
_geom_bond_atom_site_label_2
_geom_bond_distance
_geom_bond_site_symmetry_2
Eu1 O8 2.391(4) .
Eu1 O5 2.409(4) 2_776
Eu1 O4 2.439(4) .
Eu1 O10 2.439(4) .
Eu1 O12 2.466(4) .
Eu1 O11 2.468(5) .
Eu1 O13 2.484(5) .
Eu1 O7 2.487(4) 2_776
Eu1 O8 2.649(4) 2_776
Eu1 C25 2.927(6) 2_776
C1 C2 1.503(12) .
C1 H1A 0.9600 .
C1 H1B 0.9600 .
C1 H1C 0.9600 .
C2 C3 1.360(14) .
C2 C7 1.410(12) .
C3 C4 1.409(12) .
C3 H3 0.9300 .
C4 C5 1.390(9) .
C4 H4 0.9300 .
C5 C6 1.378(10) .
C5 S1 1.767(7) .
C6 C7 1.368(11) .
C6 H6 0.9300 .
C7 H7 0.9300 .
C8 N1 1.482(7) .
C8 C9 1.528(8) .
C8 C18 1.532(8) .
C8 C27 1.548(8) .
C9 O3 1.440(7) .
C9 H9A 0.9700 .
C9 H9B 0.9700 .
C10 C11 1.389(8) .
C10 C15 1.396(8) .
C10 O3 1.398(6) .
C11 C12 1.400(9) .
C11 H11 0.9300 .
C12 C13 1.382(9) .
C12 C17 1.519(9) .
C13 C14 1.372(9) .
C13 H13 0.9300 .
C14 C15 1.393(8) .
C14 H14 0.9300 .
C15 C16 1.513(8) .
C16 O5 1.243(7) .
C16 O4 1.255(7) .
C17 H17A 0.9600 .
C17 H17B 0.9600 .
C17 H17C 0.9600 .
C18 O6 1.460(6) .
C18 H18A 0.9700 .
C18 H18B 0.9700 .
C19 O6 1.358(7) .
C19 C20 1.386(8) .
C19 C24 1.396(8) .
C20 C21 1.400(9) .
C20 H20 0.9300 .
C21 C22 1.370(10) .
C21 C26 1.504(9) .
C22 C23 1.347(9) .
C22 H22 0.9300 .
C23 C24 1.399(8) .
C23 H23 0.9300 .
C24 C25 1.501(8) .
C25 O7 1.258(7) .
C25 O8 1.259(6) .
C25 Eu1 2.927(6) 2_776
C26 H26A 0.9600 .
C26 H26B 0.9600 .
C26 H26C 0.9600 .
C27 O9 1.432(7) .
C27 H27A 0.9700 .
C27 H27B 0.9700 .
C28 O9 1.368(7) .
C28 C29 1.372(8) .
C28 C33 1.407(9) .
C29 C30 1.397(9) .
C29 H29 0.9300 .
C30 C31 1.367(10) .
C30 C35 1.524(10) .
C31 C32 1.371(10) .
C31 H31 0.9300 .
C32 C33 1.390(9) .
C32 H32 0.9300 .
C33 C34 1.488(8) .
C34 O11 1.258(8) .
C34 O10 1.286(7) .
C35 H35A 0.9600 .
C35 H35B 0.9600 .
C35 H35C 0.9600 .
C36 O12 1.232(8) .
C36 N2 1.313(8) .
C36 H36 0.9300 .
C37 N2 1.421(10) .
C37 H37A 0.9600 .
C37 H37B 0.9600 .
C37 H37C 0.9600 .
C38 N2 1.431(9) .
C38 H38A 0.9600 .
C38 H38B 0.9600 .
C38 H38C 0.9600 .
C39 O13 1.238(8) .
C39 N3 1.303(8) .
C39 H39 0.9300 .
C40 N3 1.460(10) .
C40 H40A 0.9600 .
C40 H40B 0.9600 .
C40 H40C 0.9600 .
C41 N3 1.443(10) .
C41 H41A 0.9600 .
C41 H41B 0.9600 .
C41 H41C 0.9600 .
N1 S1 1.593(5) .
N1 H1 0.8600 .
O1 S1 1.441(5) .
O2 S1 1.433(5) .
O5 Eu1 2.409(4) 2_776
O7 Eu1 2.487(4) 2_776
O8 Eu1 2.649(4) 2_776

loop_
_geom_torsion_atom_site_label_1
_geom_torsion_atom_site_label_2
_geom_torsion_atom_site_label_3
_geom_torsion_atom_site_label_4
_geom_torsion
_geom_torsion_site_symmetry_1
_geom_torsion_site_symmetry_4
C7 C2 C3 C4 1.0(15) . .
C1 C2 C3 C4 178.2(9) . .
C2 C3 C4 C5 0.0(14) . .
C3 C4 C5 C6 -0.7(11) . .
C3 C4 C5 S1 175.6(6) . .
C4 C5 C6 C7 0.4(12) . .
S1 C5 C6 C7 -176.0(7) . .
C5 C6 C7 C2 0.6(14) . .
C3 C2 C7 C6 -1.4(14) . .
C1 C2 C7 C6 -178.5(9) . .
N1 C8 C9 O3 67.3(6) . .
C18 C8 C9 O3 -51.2(6) . .
C27 C8 C9 O3 -169.5(5) . .
C15 C10 C11 C12 -0.6(10) . .
O3 C10 C11 C12 177.8(6) . .
C10 C11 C12 C13 -0.7(10) . .
C10 C11 C12 C17 -179.0(7) . .
C11 C12 C13 C14 1.7(11) . .
C17 C12 C13 C14 179.9(8) . .
C12 C13 C14 C15 -1.4(11) . .
C13 C14 C15 C10 0.1(10) . .
C13 C14 C15 C16 -179.5(6) . .
C11 C10 C15 C14 0.9(9) . .
O3 C10 C15 C14 -177.5(5) . .
C11 C10 C15 C16 -179.6(6) . .
O3 C10 C15 C16 2.0(8) . .
C14 C15 C16 O5 107.3(7) . .
C10 C15 C16 O5 -72.2(8) . .
C14 C15 C16 O4 -72.4(8) . .
C10 C15 C16 O4 108.1(6) . .
N1 C8 C18 O6 62.0(6) . .
C9 C8 C18 O6 -174.3(5) . .
C27 C8 C18 O6 -54.9(6) . .
O6 C19 C20 C21 179.6(6) . .
C24 C19 C20 C21 0.7(9) . .
C19 C20 C21 C22 -1.6(10) . .
C19 C20 C21 C26 179.2(7) . .
C20 C21 C22 C23 -0.4(11) . .
C26 C21 C22 C23 178.8(7) . .
C21 C22 C23 C24 3.3(11) . .
O6 C19 C24 C23 -176.8(5) . .
C20 C19 C24 C23 2.1(8) . .
O6 C19 C24 C25 7.2(8) . .
C20 C19 C24 C25 -173.9(5) . .
C22 C23 C24 C19 -4.1(9) . .
C22 C23 C24 C25 172.0(6) . .
C19 C24 C25 O7 57.7(8) . .
C23 C24 C25 O7 -118.2(6) . .
C19 C24 C25 O8 -125.4(6) . .
C23 C24 C25 O8 58.7(7) . .
C19 C24 C25 Eu1 126.3(19) . 2_776
C23 C24 C25 Eu1 -50(2) . 2_776
N1 C8 C27 O9 -169.6(5) . .
C9 C8 C27 O9 63.7(6) . .
C18 C8 C27 O9 -54.1(6) . .
O9 C28 C29 C30 -178.8(6) . .
C33 C28 C29 C30 -0.7(10) . .
C28 C29 C30 C31 1.8(11) . .
C28 C29 C30 C35 -178.0(7) . .
C29 C30 C31 C32 -1.2(12) . .
C35 C30 C31 C32 178.5(8) . .
C30 C31 C32 C33 -0.4(12) . .
C31 C32 C33 C28 1.5(10) . .
C31 C32 C33 C34 179.8(7) . .
O9 C28 C33 C32 177.3(6) . .
C29 C28 C33 C32 -0.9(9) . .
O9 C28 C33 C34 -0.9(9) . .
C29 C28 C33 C34 -179.1(6) . .
C32 C33 C34 O11 -16.6(9) . .
C28 C33 C34 O11 161.5(6) . .
C32 C33 C34 O10 161.9(6) . .
C28 C33 C34 O10 -19.9(9) . .
C9 C8 N1 S1 55.3(7) . .
C18 C8 N1 S1 174.5(4) . .
C27 C8 N1 S1 -68.7(6) . .
O12 C36 N2 C37 -179.1(8) . .
O12 C36 N2 C38 -1.1(11) . .
O13 C39 N3 C41 178.3(7) . .
O13 C39 N3 C40 -0.3(11) . .
C11 C10 O3 C9 82.2(7) . .
C15 C10 O3 C9 -99.3(6) . .
C8 C9 O3 C10 172.3(5) . .
O5 C16 O4 Eu1 6.6(10) . .
C15 C16 O4 Eu1 -173.7(4) . .
O8 Eu1 O4 C16 25.2(6) . .
O5 Eu1 O4 C16 -24.6(7) 2_776 .
O10 Eu1 O4 C16 106.3(6) . .
O12 Eu1 O4 C16 -174.7(6) . .
O11 Eu1 O4 C16 96.2(6) . .
O13 Eu1 O4 C16 -152.1(5) . .
O7 Eu1 O4 C16 -99.4(6) 2_776 .
O8 Eu1 O4 C16 -49.8(6) 2_776 .
C25 Eu1 O4 C16 -76.7(6) 2_776 .
Eu1 Eu1 O4 C16 -13.1(5) 2_776 .
O4 C16 O5 Eu1 16.8(10) . 2_776
C15 C16 O5 Eu1 -162.9(4) . 2_776
C20 C19 O6 C18 -137.9(5) . .
C24 C19 O6 C18 41.0(8) . .
C8 C18 O6 C19 120.3(5) . .
O8 C25 O7 Eu1 -9.0(6) . 2_776
C24 C25 O7 Eu1 167.8(4) . 2_776
O7 C25 O8 Eu1 -169.0(8) . .
C24 C25 O8 Eu1 14.2(15) . .
Eu1 C25 O8 Eu1 -177.4(12) 2_776 .
O7 C25 O8 Eu1 8.4(5) . 2_776
C24 C25 O8 Eu1 -168.4(4) . 2_776
O5 Eu1 O8 C25 -106.9(12) 2_776 .
O4 Eu1 O8 C25 109.1(12) . .
O10 Eu1 O8 C25 35.4(11) . .
O12 Eu1 O8 C25 74.1(12) . .
O11 Eu1 O8 C25 -18.7(11) . .
O13 Eu1 O8 C25 -73.5(12) . .
O7 Eu1 O8 C25 -177.7(11) 2_776 .
O8 Eu1 O8 C25 177.3(12) 2_776 .
C25 Eu1 O8 C25 177.6(11) 2_776 .
Eu1 Eu1 O8 C25 177.3(12) 2_776 .
O5 Eu1 O8 Eu1 75.88(16) 2_776 2_776
O4 Eu1 O8 Eu1 -68.17(16) . 2_776
O10 Eu1 O8 Eu1 -141.86(17) . 2_776
O12 Eu1 O8 Eu1 -103.2(3) . 2_776
O11 Eu1 O8 Eu1 164.01(17) . 2_776
O13 Eu1 O8 Eu1 109.3(2) . 2_776
O7 Eu1 O8 Eu1 5.0(2) 2_776 2_776
O8 Eu1 O8 Eu1 0.0 2_776 2_776
C25 Eu1 O8 Eu1 0.38(17) 2_776 2_776
C29 C28 O9 C27 20.9(9) . .
C33 C28 O9 C27 -157.3(5) . .
C8 C27 O9 C28 149.2(5) . .
O11 C34 O10 Eu1 -9.7(6) . .
C33 C34 O10 Eu1 171.7(5) . .
O8 Eu1 O10 C34 -84.3(4) . .
O5 Eu1 O10 C34 -32.5(4) 2_776 .
O4 Eu1 O10 C34 -164.3(4) . .
O12 Eu1 O10 C34 117.4(4) . .
O11 Eu1 O10 C34 5.3(3) . .
O13 Eu1 O10 C34 54.5(4) . .
O7 Eu1 O10 C34 148.4(3) 2_776 .
O8 Eu1 O10 C34 -135.1(3) 2_776 .
C25 Eu1 O10 C34 -168.9(3) 2_776 .
Eu1 Eu1 O10 C34 -107.6(3) 2_776 .
O10 C34 O11 Eu1 9.6(6) . .
C33 C34 O11 Eu1 -171.8(5) . .
O8 Eu1 O11 C34 74.8(4) . .
O5 Eu1 O11 C34 147.4(4) 2_776 .
O4 Eu1 O11 C34 6.5(4) . .
O10 Eu1 O11 C34 -5.4(3) . .
O12 Eu1 O11 C34 -70.0(4) . .
O13 Eu1 O11 C34 -138.5(4) . .
O7 Eu1 O11 C34 -141.9(4) 2_776 .
O8 Eu1 O11 C34 105.3(4) 2_776 .
C25 Eu1 O11 C34 162.0(5) 2_776 .
Eu1 Eu1 O11 C34 85.8(4) 2_776 .
N2 C36 O12 Eu1 176.2(5) . .
O8 Eu1 O12 C36 11.4(7) . .
O5 Eu1 O12 C36 -167.2(5) 2_776 .
O4 Eu1 O12 C36 -24.1(5) . .
O10 Eu1 O12 C36 50.5(5) . .
O11 Eu1 O12 C36 99.2(6) . .
O13 Eu1 O12 C36 169.9(6) . .
O7 Eu1 O12 C36 -111.2(6) 2_776 .
O8 Eu1 O12 C36 -78.2(6) 2_776 .
C25 Eu1 O12 C36 -93.5(6) 2_776 .
Eu1 Eu1 O12 C36 -49.0(6) 2_776 .
N3 C39 O13 Eu1 -178.7(5) . .
O8 Eu1 O13 C39 -42.3(6) . .
O5 Eu1 O13 C39 -9.2(5) 2_776 .
O4 Eu1 O13 C39 133.5(5) . .
O10 Eu1 O13 C39 -138.6(5) . .
O12 Eu1 O13 C39 156.6(6) . .
O11 Eu1 O13 C39 -99.4(6) . .
O7 Eu1 O13 C39 78.7(6) 2_776 .
O8 Eu1 O13 C39 49.5(6) 2_776 .
C25 Eu1 O13 C39 66.5(6) 2_776 .
Eu1 Eu1 O13 C39 15.8(6) 2_776 .
C8 N1 S1 O2 161.8(5) . .
C8 N1 S1 O1 32.3(6) . .
C8 N1 S1 C5 -83.7(5) . .
C6 C5 S1 O2 62.9(7) . .
C4 C5 S1 O2 -113.5(6) . .
C6 C5 S1 O1 -168.3(6) . .
C4 C5 S1 O1 15.4(7) . .
C6 C5 S1 N1 -51.1(7) . .
C4 C5 S1 N1 132.6(6) . .

loop_
_platon_squeeze_void_nr
_platon_squeeze_void_average_x
_platon_squeeze_void_average_y
_platon_squeeze_void_average_z
_platon_squeeze_void_volume
_platon_squeeze_void_count_electrons
_platon_squeeze_void_content
1 0.500 0.379 0.121 847 205 ' '
